data_1540713
loop_
_publ_author_name
'Hooper, Thomas N.'
'Weller, Andrew'
'Beattie, Nicholas A.'
'Macgregor, Stuart Alan'

_publ_section_title
;
 Dehydrocoupling of Phosphine-Boranes Using the
 [RhCp*Me(PMe3)(CH2Cl2)][BArF4] Precatalyst: Stoichiometric and Catalytic
 Studies
;
_journal_name_full 'Chem. Sci.'
_journal_paper_doi 10.1039/C5SC04150C
_journal_year 2015
_chemical_formula_moiety 'C32 H12 B F24, C25 H49 B P2 Rh'
_chemical_formula_sum 'C57 H61 B2 F24 P2 Rh'
_chemical_formula_weight 1388.52
_chemical_properties_physical 'Air-sensitive, Moisture-sensitive, Hygroscopic, Oxygen-sensitive'
_space_group_crystal_system monoclinic
_space_group_IT_number 14
_space_group_name_Hall '-P 2yn'
_space_group_name_H-M_alt 'P 1 21/n 1'
_symmetry_space_group_name_Hall '-P 2yn'
_symmetry_space_group_name_H-M 'P 1 21/n 1'
_atom_sites_solution_hydrogens mixed
_audit_creation_method SHELXL-2014
_audit_update_record
;
2015-09-09 deposited with the CCDC.
2015-12-21 downloaded from the CCDC.
;
_cell_angle_alpha 90
_cell_angle_beta 95.41(3)
_cell_angle_gamma 90
_cell_formula_units_Z 4
_cell_length_a 13.155(3)
_cell_length_b 13.139(3)
_cell_length_c 35.677(7)
_cell_measurement_reflns_used 14438
_cell_measurement_temperature 150(2)
_cell_measurement_theta_max 27.485
_cell_measurement_theta_min 5.097
_cell_volume 6139(2)
_computing_cell_refinement 'Denzo/Scalepack (Otwinowski & Minor 1997)'
_computing_data_collection 'Collect (Nonius BV, 1997-2000)'
_computing_data_reduction 'Denzo/Scalepack (Otwinowski & Minor 1997)'
_computing_structure_refinement 'SHELXL-2014 (Sheldrick, 2014)'
_computing_structure_solution 'SHELXS-97 (Sheldrick, 1990)'
_diffrn_ambient_temperature 150(2)
_diffrn_detector_area_resol_mean 9
_diffrn_measured_fraction_theta_full 0.990
_diffrn_measured_fraction_theta_max 0.991
_diffrn_measurement_device '95mm CCD camera on \k-goniostat'
_diffrn_measurement_device_type KappaCCD
_diffrn_measurement_method CCD
_diffrn_radiation_monochromator 'horizonally mounted graphite crystal'
_diffrn_radiation_source 'fine-focus sealed tube'
_diffrn_radiation_type MoK\a
_diffrn_radiation_wavelength 0.71073
_diffrn_reflns_av_R_equivalents 0.1310
_diffrn_reflns_av_unetI/netI 0.2008
_diffrn_reflns_laue_measured_fraction_full 0.990
_diffrn_reflns_laue_measured_fraction_max 0.991
_diffrn_reflns_limit_h_max 17
_diffrn_reflns_limit_h_min -17
_diffrn_reflns_limit_k_max 17
_diffrn_reflns_limit_k_min -17
_diffrn_reflns_limit_l_max 46
_diffrn_reflns_limit_l_min -46
_diffrn_reflns_number 26843
_diffrn_reflns_point_group_measured_fraction_full 0.990
_diffrn_reflns_point_group_measured_fraction_max 0.991
_diffrn_reflns_theta_full 25.242
_diffrn_reflns_theta_max 27.491
_diffrn_reflns_theta_min 5.128
_exptl_absorpt_coefficient_mu 0.440
_exptl_absorpt_correction_T_max 1.000000
_exptl_absorpt_correction_T_min 0.938536
_exptl_absorpt_correction_type multi-scan
_exptl_absorpt_process_details 'Denzo/Scalepack (Otwinowski & Minor 1997)'
_exptl_crystal_colour yellow
_exptl_crystal_density_diffrn 1.502
_exptl_crystal_description plate
_exptl_crystal_F_000 2816
_exptl_crystal_recrystallization_method 'Re-crystallisation from solvent: Dichloromethane Pentane'
_exptl_crystal_size_max 0.18
_exptl_crystal_size_mid 0.11
_exptl_crystal_size_min 0.04
_refine_diff_density_max 1.584
_refine_diff_density_min -0.524
_refine_diff_density_rms 0.087
_refine_ls_extinction_method none
_refine_ls_goodness_of_fit_ref 0.853
_refine_ls_hydrogen_treatment mixed
_refine_ls_matrix_type full
_refine_ls_number_parameters 851
_refine_ls_number_reflns 13953
_refine_ls_number_restraints 346
_refine_ls_restrained_S_all 0.883
_refine_ls_R_factor_all 0.1820
_refine_ls_R_factor_gt 0.0625
_refine_ls_shift/su_max 0.002
_refine_ls_shift/su_mean 0.000
_refine_ls_structure_factor_coef Fsqd
_refine_ls_weighting_details 'w=1/[\s^2^(Fo^2^)+(0.1041P)^2^] where P=(Fo^2^+2Fc^2^)/3'
_refine_ls_weighting_scheme calc
_refine_ls_wR_factor_gt 0.1411
_refine_ls_wR_factor_ref 0.1869
_reflns_Friedel_coverage 0.000
_reflns_number_gt 6203
_reflns_number_total 13953
_reflns_threshold_expression 'I > 2\s(I)'
_cod_data_source_file c5sc04150c3.cif
_cod_data_source_block 7
_cod_database_code 1540713
_shelx_space_group_comment
;
The symmetry employed for this shelxl refinement is uniquely defined
by the following loop, which should always be used as a source of
symmetry information in preference to the above space-group names.
They are only intended as comments.
;
_shelxl_version_number 2014-3

loop_
_space_group_symop_operation_xyz
'x, y, z'
'-x+1/2, y+1/2, -z+1/2'
'-x, -y, -z'
'x-1/2, -y-1/2, z-1/2'

loop_
_atom_site_label
_atom_site_type_symbol
_atom_site_fract_x
_atom_site_fract_y
_atom_site_fract_z
_atom_site_U_iso_or_equiv
_atom_site_adp_type
_atom_site_occupancy
_atom_site_site_symmetry_order
_atom_site_calc_flag
_atom_site_refinement_flags_posn
_atom_site_refinement_flags_adp
_atom_site_refinement_flags_occupancy
_atom_site_disorder_assembly
_atom_site_disorder_group
Rh1 Rh 0.93933(3) 0.44922(3) 0.58888(2) 0.03134(15) Uani 1 1 d D . . . .
C1 C 0.8615(4) 0.2994(4) 0.59245(15) 0.0409(13) Uani 1 1 d . . . . .
C2 C 0.8728(4) 0.3199(4) 0.55377(16) 0.0478(15) Uani 1 1 d . . . . .
C3 C 0.8167(4) 0.4126(5) 0.54362(15) 0.0499(15) Uani 1 1 d . . . . .
C4 C 0.7686(4) 0.4458(4) 0.57540(15) 0.0407(13) Uani 1 1 d . . . . .
C5 C 0.7960(4) 0.3768(4) 0.60647(15) 0.0428(14) Uani 1 1 d . . . . .
C6 C 0.8913(5) 0.2048(4) 0.61377(17) 0.0594(17) Uani 1 1 d . . . . .
H6A H 0.8316 0.1603 0.6142 0.089 Uiso 1 1 calc R U . . .
H6B H 0.9172 0.2225 0.6396 0.089 Uiso 1 1 calc R U . . .
H6C H 0.9447 0.1693 0.6015 0.089 Uiso 1 1 calc R U . . .
C7 C 0.9173(5) 0.2496(4) 0.52595(16) 0.0594(17) Uani 1 1 d . . . . .
H7A H 0.9563 0.1954 0.5396 0.089 Uiso 1 1 calc R U . . .
H7B H 0.9626 0.2884 0.5109 0.089 Uiso 1 1 calc R U . . .
H7C H 0.8619 0.2194 0.5093 0.089 Uiso 1 1 calc R U . . .
C8 C 0.8026(5) 0.4562(4) 0.50538(14) 0.0571(16) Uani 1 1 d . . . . .
H8A H 0.7377 0.4324 0.4926 0.086 Uiso 1 1 calc R U . . .
H8B H 0.8589 0.4346 0.4911 0.086 Uiso 1 1 calc R U . . .
H8C H 0.8018 0.5307 0.5070 0.086 Uiso 1 1 calc R U . . .
C9 C 0.6903(4) 0.5262(4) 0.57338(16) 0.0460(14) Uani 1 1 d . . . . .
H9A H 0.7138 0.5845 0.5594 0.069 Uiso 1 1 calc R U . . .
H9B H 0.6784 0.5476 0.5989 0.069 Uiso 1 1 calc R U . . .
H9C H 0.6266 0.4999 0.5605 0.069 Uiso 1 1 calc R U . . .
C10 C 0.7503(4) 0.3707(5) 0.64320(15) 0.0536(15) Uani 1 1 d . . . . .
H10A H 0.7187 0.4361 0.6484 0.080 Uiso 1 1 calc R U . . .
H10B H 0.8039 0.3550 0.6633 0.080 Uiso 1 1 calc R U . . .
H10C H 0.6984 0.3171 0.6419 0.080 Uiso 1 1 calc R U . . .
B1 B 0.9967(6) 0.6191(5) 0.57022(19) 0.0491(17) Uani 1 1 d D . . . .
H1 H 0.998(3) 0.5146(15) 0.5620(9) 0.046(14) Uiso 1 1 d D . . . .
H2 H 0.928(3) 0.654(3) 0.5509(11) 0.051(15) Uiso 1 1 d D . . . .
H3 H 1.0810(18) 0.635(4) 0.5663(13) 0.049(14) Uiso 1 1 d D . . . .
P1 P 0.96358(10) 0.60423(10) 0.62091(4) 0.0314(3) Uani 1 1 d . . . . .
C11 C 0.8532(4) 0.6856(3) 0.62831(14) 0.0336(12) Uani 1 1 d . . . . .
H11 H 0.8076 0.6798 0.6043 0.040 Uiso 1 1 calc R U . . .
C12 C 0.7851(4) 0.6564(4) 0.65900(15) 0.0454(14) Uani 1 1 d . . . . .
H12A H 0.7648 0.5841 0.6560 0.054 Uiso 1 1 calc R U . . .
H12B H 0.8237 0.6644 0.6840 0.054 Uiso 1 1 calc R U . . .
C13 C 0.6904(4) 0.7226(4) 0.65685(17) 0.0523(15) Uani 1 1 d . . . . .
H13A H 0.6494 0.7047 0.6778 0.063 Uiso 1 1 calc R U . . .
H13B H 0.6484 0.7089 0.6329 0.063 Uiso 1 1 calc R U . . .
C14 C 0.7165(5) 0.8348(5) 0.65912(18) 0.0611(17) Uani 1 1 d . . . . .
H14A H 0.7514 0.8503 0.6843 0.073 Uiso 1 1 calc R U . . .
H14B H 0.6528 0.8753 0.6559 0.073 Uiso 1 1 calc R U . . .
C15 C 0.7853(5) 0.8645(4) 0.62889(18) 0.0579(17) Uani 1 1 d . . . . .
H15A H 0.8052 0.9369 0.6321 0.069 Uiso 1 1 calc R U . . .
H15B H 0.7473 0.8569 0.6038 0.069 Uiso 1 1 calc R U . . .
C16 C 0.8811(4) 0.7984(3) 0.63106(15) 0.0393(13) Uani 1 1 d . . . . .
H16A H 0.9225 0.8167 0.6103 0.047 Uiso 1 1 calc R U . . .
H16B H 0.9228 0.8114 0.6551 0.047 Uiso 1 1 calc R U . . .
C17 C 1.0657(4) 0.6236(4) 0.65936(14) 0.0359(12) Uani 1 1 d . . . . .
H17 H 1.1137 0.5651 0.6578 0.043 Uiso 1 1 calc R U . . .
C18 C 1.0296(4) 0.6186(4) 0.69886(14) 0.0441(14) Uani 1 1 d . . . . .
H18A H 0.9837 0.6768 0.7025 0.053 Uiso 1 1 calc R U . . .
H18B H 0.9903 0.5551 0.7015 0.053 Uiso 1 1 calc R U . . .
C19 C 1.1196(5) 0.6214(5) 0.72895(16) 0.0607(17) Uani 1 1 d . . . . .
H19A H 1.0942 0.6212 0.7542 0.073 Uiso 1 1 calc R U . . .
H19B H 1.1624 0.5601 0.7268 0.073 Uiso 1 1 calc R U . . .
C20 C 1.1834(5) 0.7163(5) 0.72445(19) 0.070(2) Uani 1 1 d . . . . .
H20A H 1.1421 0.7773 0.7289 0.084 Uiso 1 1 calc R U . . .
H20B H 1.2431 0.7156 0.7436 0.084 Uiso 1 1 calc R U . . .
C21 C 1.2203(5) 0.7231(5) 0.68575(19) 0.0653(19) Uani 1 1 d . . . . .
H21A H 1.2667 0.6654 0.6820 0.078 Uiso 1 1 calc R U . . .
H21B H 1.2592 0.7870 0.6837 0.078 Uiso 1 1 calc R U . . .
C22 C 1.1302(4) 0.7208(4) 0.65495(15) 0.0462(14) Uani 1 1 d . . . . .
H22A H 1.1562 0.7213 0.6298 0.055 Uiso 1 1 calc R U . . .
H22B H 1.0871 0.7819 0.6571 0.055 Uiso 1 1 calc R U . . .
P2 P 1.10064(12) 0.39176(12) 0.60706(4) 0.0487(4) Uani 1 1 d . . . . .
C23 C 1.1269(4) 0.3480(5) 0.65500(16) 0.0564(16) Uani 1 1 d . . . . .
H23A H 1.1981 0.3254 0.6591 0.085 Uiso 1 1 calc R U . . .
H23B H 1.0815 0.2911 0.6595 0.085 Uiso 1 1 calc R U . . .
H23C H 1.1154 0.4037 0.6724 0.085 Uiso 1 1 calc R U . . .
C24 C 1.2045(4) 0.4773(5) 0.60013(17) 0.0604(17) Uani 1 1 d . . . . .
H24A H 1.1902 0.5443 0.6105 0.091 Uiso 1 1 calc R U . . .
H24B H 1.2119 0.4836 0.5731 0.091 Uiso 1 1 calc R U . . .
H24C H 1.2680 0.4504 0.6130 0.091 Uiso 1 1 calc R U . . .
C25 C 1.1417(5) 0.2852(5) 0.5799(2) 0.073(2) Uani 1 1 d . . . . .
H25A H 1.1417 0.3052 0.5535 0.110 Uiso 1 1 calc R U . . .
H25B H 1.0948 0.2279 0.5819 0.110 Uiso 1 1 calc R U . . .
H25C H 1.2108 0.2648 0.5897 0.110 Uiso 1 1 calc R U . . .
B200 B 0.4271(4) 0.0680(4) 0.63330(16) 0.0294(13) Uani 1 1 d . . . . .
C201 C 0.4946(3) 0.0367(3) 0.67303(12) 0.0268(11) Uani 1 1 d . . . . .
C202 C 0.5871(4) 0.0834(4) 0.68463(13) 0.0306(12) Uani 1 1 d . . . . .
H202 H 0.6082 0.1394 0.6704 0.037 Uiso 1 1 calc R U . . .
C203 C 0.6512(4) 0.0520(4) 0.71647(14) 0.0342(12) Uani 1 1 d . . . . .
C204 C 0.6239(4) -0.0304(4) 0.73667(14) 0.0370(13) Uani 1 1 d . . . . .
H204 H 0.6672 -0.0535 0.7578 0.044 Uiso 1 1 calc R U . . .
C205 C 0.5335(4) -0.0797(4) 0.72625(14) 0.0376(13) Uani 1 1 d . . . . .
C206 C 0.4704(4) -0.0477(4) 0.69487(13) 0.0319(11) Uani 1 1 d . . . . .
H206 H 0.4090 -0.0840 0.6880 0.038 Uiso 1 1 calc R U . . .
C207 C 0.7476(4) 0.1082(4) 0.72621(17) 0.0471(15) Uani 1 1 d . . . . .
F1 F 0.8030(3) 0.1182(3) 0.69754(10) 0.0771(11) Uani 1 1 d . U . . .
F2 F 0.7310(3) 0.2035(3) 0.73743(11) 0.0816(12) Uani 1 1 d . U . . .
F3 F 0.8065(3) 0.0672(3) 0.75383(11) 0.0825(12) Uani 1 1 d . U . . .
C208 C 0.5012(4) -0.1715(5) 0.74690(16) 0.0472(15) Uani 1 1 d . . . . .
F4 F 0.5569(3) -0.1822(3) 0.78078(10) 0.0766(11) Uani 1 1 d . U . . .
F5 F 0.4058(2) -0.1651(2) 0.75536(8) 0.0552(9) Uani 1 1 d . U . . .
F6 F 0.5110(4) -0.2554(3) 0.72916(12) 0.1020(16) Uani 1 1 d . U . . .
C209 C 0.4387(3) 0.1885(3) 0.62453(13) 0.0279(11) Uani 1 1 d . . . . .
C210 C 0.4330(3) 0.2259(3) 0.58731(13) 0.0277(11) Uani 1 1 d . . . . .
H210 H 0.4222 0.1794 0.5669 0.033 Uiso 1 1 calc R U . . .
C211 C 0.4429(3) 0.3291(3) 0.57969(13) 0.0292(11) Uani 1 1 d . . . . .
C212 C 0.4578(4) 0.3995(4) 0.60806(14) 0.0330(12) Uani 1 1 d . . . . .
H212 H 0.4668 0.4695 0.6026 0.040 Uiso 1 1 calc R U . . .
C213 C 0.4594(3) 0.3660(3) 0.64499(13) 0.0316(12) Uani 1 1 d D . . . .
C214 C 0.4491(4) 0.2639(4) 0.65265(13) 0.0323(12) Uani 1 1 d . . . . .
H214 H 0.4491 0.2434 0.6782 0.039 Uiso 1 1 calc R U . . .
C215 C 0.4419(4) 0.3606(4) 0.53929(15) 0.0405(13) Uani 1 1 d . . . . .
F7 F 0.3648(3) 0.3175(2) 0.51765(8) 0.0560(9) Uani 1 1 d . U . . .
F8 F 0.5275(3) 0.3336(3) 0.52431(9) 0.0708(10) Uani 1 1 d . U . . .
F9 F 0.4329(3) 0.4603(2) 0.53412(8) 0.0554(9) Uani 1 1 d . U . . .
C216 C 0.4703(4) 0.4412(4) 0.67665(15) 0.0470(15) Uani 1 1 d D . . . .
F10 F 0.5252(6) 0.5215(4) 0.66927(13) 0.085(2) Uani 0.812(8) 1 d D U P A 1
F11 F 0.3806(4) 0.4763(6) 0.68474(19) 0.098(2) Uani 0.812(8) 1 d D U P A 1
F12 F 0.5148(6) 0.4032(3) 0.70803(12) 0.086(2) Uani 0.812(8) 1 d D U P A 1
F110 F 0.4118(18) 0.4179(14) 0.7033(4) 0.075(6) Uani 0.188(8) 1 d D U P A 2
F111 F 0.5644(9) 0.4447(17) 0.6928(6) 0.091(6) Uani 0.188(8) 1 d D U P A 2
F112 F 0.446(2) 0.5341(6) 0.6660(4) 0.061(5) Uani 0.188(8) 1 d D U P A 2
C217 C 0.3043(4) 0.0455(3) 0.63345(13) 0.0293(11) Uani 1 1 d . . . . .
C218 C 0.2445(4) 0.0218(3) 0.59993(13) 0.0306(11) Uani 1 1 d . . . . .
H218 H 0.2763 0.0191 0.5771 0.037 Uiso 1 1 calc R U . . .
C219 C 0.1407(4) 0.0021(4) 0.59883(13) 0.0323(12) Uani 1 1 d . . . . .
C220 C 0.0919(4) 0.0060(3) 0.63139(14) 0.0326(12) Uani 1 1 d . . . . .
H220 H 0.0210 -0.0081 0.6308 0.039 Uiso 1 1 calc R U . . .
C221 C 0.1474(4) 0.0305(3) 0.66461(13) 0.0299(11) Uani 1 1 d . . . . .
C222 C 0.2519(4) 0.0502(3) 0.66572(13) 0.0298(11) Uani 1 1 d . . . . .
H222 H 0.2885 0.0674 0.6891 0.036 Uiso 1 1 calc R U . . .
C223 C 0.0835(4) -0.0281(4) 0.56241(16) 0.0419(14) Uani 1 1 d . . . . .
F13 F 0.1096(3) 0.0248(4) 0.53357(9) 0.0937(14) Uani 1 1 d . U . . .
F14 F -0.0167(3) -0.0139(3) 0.56194(10) 0.0819(12) Uani 1 1 d . U . . .
F15 F 0.0945(4) -0.1235(3) 0.55493(11) 0.1070(16) Uani 1 1 d . U . . .
C224 C 0.0951(4) 0.0368(4) 0.69974(15) 0.0415(13) Uani 1 1 d . . . . .
F16 F 0.0187(3) -0.0291(3) 0.70064(10) 0.0813(12) Uani 1 1 d . U . . .
F17 F 0.0552(4) 0.1252(3) 0.70511(11) 0.1054(16) Uani 1 1 d . U . . .
F18 F 0.1553(3) 0.0171(4) 0.73045(10) 0.1008(15) Uani 1 1 d . U . . .
C225 C 0.4753(4) -0.0059(3) 0.60213(12) 0.0278(11) Uani 1 1 d . . . . .
C226 C 0.4402(4) -0.1064(4) 0.59839(13) 0.0322(12) Uani 1 1 d . . . . .
H226 H 0.3886 -0.1282 0.6135 0.039 Uiso 1 1 calc R U . . .
C227 C 0.4772(4) -0.1755(4) 0.57366(14) 0.0357(12) Uani 1 1 d . . . . .
C228 C 0.5525(4) -0.1450(4) 0.55110(14) 0.0400(13) Uani 1 1 d . . . . .
H228 H 0.5778 -0.1910 0.5337 0.048 Uiso 1 1 calc R U . . .
C229 C 0.5900(4) -0.0472(4) 0.55440(13) 0.0357(12) Uani 1 1 d D . . . .
C230 C 0.5519(4) 0.0197(4) 0.57986(13) 0.0326(12) Uani 1 1 d . . . . .
H230 H 0.5799 0.0863 0.5821 0.039 Uiso 1 1 calc R U . . .
C231 C 0.4338(5) -0.2797(4) 0.57048(18) 0.0466(14) Uani 1 1 d . . . . .
F19 F 0.4971(3) -0.3472(2) 0.55878(11) 0.0749(11) Uani 1 1 d . U . . .
F20 F 0.3530(3) -0.2850(3) 0.54587(13) 0.0977(14) Uani 1 1 d . U . . .
F21 F 0.4058(4) -0.3143(3) 0.60228(12) 0.1045(16) Uani 1 1 d . U . . .
C232 C 0.6694(4) -0.0131(4) 0.53031(14) 0.0502(15) Uani 1 1 d D . . . .
F22 F 0.7303(6) 0.0567(7) 0.5458(2) 0.081(3) Uani 0.556(9) 1 d D U P B 1
F23 F 0.7353(6) -0.0906(5) 0.5251(3) 0.084(3) Uani 0.556(9) 1 d D U P B 1
F24 F 0.6375(5) 0.0149(11) 0.49704(19) 0.102(4) Uani 0.556(9) 1 d D U P B 1
F124 F 0.7595(5) -0.0018(11) 0.5471(3) 0.088(4) Uani 0.444(9) 1 d D U P B 2
F123 F 0.6481(8) 0.0820(6) 0.5165(3) 0.087(4) Uani 0.444(9) 1 d D U P B 2
F122 F 0.6754(10) -0.0656(8) 0.4997(3) 0.085(4) Uani 0.444(9) 1 d D U P B 2

loop_
_atom_site_aniso_label
_atom_site_aniso_U_11
_atom_site_aniso_U_22
_atom_site_aniso_U_33
_atom_site_aniso_U_23
_atom_site_aniso_U_13
_atom_site_aniso_U_12
Rh1 0.0331(2) 0.0305(2) 0.0305(2) 0.00079(18) 0.00363(17) 0.00045(19)
C1 0.045(3) 0.034(3) 0.043(3) -0.001(3) 0.000(3) -0.008(3)
C2 0.057(4) 0.039(3) 0.047(4) -0.008(3) 0.005(3) -0.001(3)
C3 0.036(3) 0.081(4) 0.032(3) 0.004(3) -0.004(3) -0.002(3)
C4 0.031(3) 0.044(3) 0.045(3) 0.000(3) -0.006(3) -0.010(3)
C5 0.037(3) 0.041(3) 0.052(4) -0.006(3) 0.012(3) -0.010(3)
C6 0.066(4) 0.040(3) 0.072(4) 0.009(3) 0.008(3) -0.004(3)
C7 0.070(5) 0.049(4) 0.061(4) -0.015(3) 0.015(3) 0.001(3)
C8 0.066(4) 0.065(4) 0.039(3) -0.006(3) -0.007(3) 0.008(3)
C9 0.032(3) 0.043(3) 0.061(4) -0.004(3) -0.007(3) 0.003(3)
C10 0.053(4) 0.055(4) 0.055(4) 0.000(3) 0.016(3) -0.003(3)
B1 0.054(5) 0.046(4) 0.049(4) 0.006(3) 0.013(4) -0.006(4)
P1 0.0318(8) 0.0306(7) 0.0317(7) 0.0021(6) 0.0019(6) -0.0020(6)
C11 0.033(3) 0.031(3) 0.035(3) 0.003(2) -0.002(2) 0.003(2)
C12 0.039(3) 0.052(4) 0.046(3) 0.003(3) 0.009(3) 0.005(3)
C13 0.035(3) 0.065(4) 0.058(4) -0.002(3) 0.008(3) 0.005(3)
C14 0.056(4) 0.061(4) 0.066(4) -0.015(3) 0.003(3) 0.018(3)
C15 0.061(4) 0.038(3) 0.073(4) -0.003(3) -0.004(3) 0.011(3)
C16 0.044(3) 0.025(3) 0.048(3) 0.000(2) -0.001(3) 0.006(2)
C17 0.030(3) 0.035(3) 0.042(3) 0.002(2) -0.002(2) -0.001(2)
C18 0.044(3) 0.047(3) 0.039(3) 0.001(3) -0.007(3) -0.006(3)
C19 0.058(4) 0.073(4) 0.046(4) -0.001(3) -0.023(3) -0.005(4)
C20 0.066(4) 0.062(4) 0.074(5) -0.004(4) -0.035(4) -0.016(4)
C21 0.043(4) 0.058(4) 0.092(5) 0.000(4) -0.007(4) -0.024(3)
C22 0.041(3) 0.044(3) 0.054(4) 0.005(3) 0.004(3) -0.011(3)
P2 0.0414(9) 0.0489(9) 0.0563(10) 0.0060(8) 0.0078(7) 0.0114(8)
C23 0.037(3) 0.069(4) 0.063(4) 0.021(3) 0.003(3) 0.011(3)
C24 0.032(3) 0.080(5) 0.070(4) 0.017(4) 0.007(3) 0.011(3)
C25 0.062(4) 0.062(4) 0.098(5) -0.007(4) 0.014(4) 0.024(4)
B200 0.026(3) 0.024(3) 0.039(3) 0.001(3) 0.006(3) -0.002(2)
C201 0.029(3) 0.023(3) 0.029(3) -0.004(2) 0.006(2) 0.001(2)
C202 0.036(3) 0.028(3) 0.027(3) -0.004(2) 0.003(2) -0.004(2)
C203 0.035(3) 0.030(3) 0.039(3) -0.004(3) 0.010(2) 0.000(2)
C204 0.029(3) 0.047(3) 0.035(3) 0.005(3) 0.002(2) 0.006(3)
C205 0.035(3) 0.037(3) 0.043(3) 0.009(2) 0.013(3) 0.004(2)
C206 0.027(3) 0.032(3) 0.037(3) 0.001(2) 0.003(2) -0.003(2)
C207 0.041(4) 0.049(4) 0.049(4) 0.005(3) -0.007(3) -0.006(3)
F1 0.044(2) 0.125(3) 0.063(2) -0.001(2) 0.0080(18) -0.036(2)
F2 0.065(3) 0.058(2) 0.118(3) -0.022(2) -0.011(2) -0.012(2)
F3 0.065(2) 0.089(3) 0.085(3) 0.028(2) -0.037(2) -0.025(2)
C208 0.041(4) 0.052(4) 0.049(4) 0.021(3) 0.003(3) 0.003(3)
F4 0.059(2) 0.094(3) 0.073(2) 0.050(2) -0.0106(19) -0.014(2)
F5 0.041(2) 0.070(2) 0.055(2) 0.0258(17) 0.0067(15) -0.0099(16)
F6 0.173(5) 0.032(2) 0.115(3) 0.008(2) 0.089(3) -0.003(2)
C209 0.020(3) 0.031(3) 0.034(3) -0.004(2) 0.004(2) 0.001(2)
C210 0.022(3) 0.023(2) 0.038(3) -0.005(2) 0.000(2) 0.000(2)
C211 0.027(3) 0.029(3) 0.032(3) -0.001(2) 0.004(2) 0.002(2)
C212 0.035(3) 0.024(3) 0.039(3) 0.000(2) 0.003(2) -0.001(2)
C213 0.034(3) 0.026(3) 0.035(3) -0.007(2) 0.006(2) 0.004(2)
C214 0.032(3) 0.039(3) 0.026(3) -0.004(2) 0.004(2) 0.004(2)
C215 0.047(4) 0.030(3) 0.043(3) 0.001(3) 0.000(3) -0.002(3)
F7 0.082(2) 0.0464(19) 0.0371(18) 0.0028(15) -0.0093(17) -0.0169(18)
F8 0.081(3) 0.083(3) 0.053(2) 0.0139(19) 0.0307(19) 0.018(2)
F9 0.083(2) 0.0353(19) 0.0454(19) 0.0085(14) -0.0040(17) -0.0086(17)
C216 0.063(4) 0.031(3) 0.046(4) -0.007(3) -0.002(3) 0.005(3)
F10 0.127(6) 0.059(3) 0.069(3) -0.030(3) 0.019(3) -0.044(3)
F11 0.080(4) 0.116(5) 0.098(4) -0.075(4) 0.005(3) 0.025(3)
F12 0.147(5) 0.050(3) 0.054(3) -0.018(2) -0.035(3) 0.003(3)
F110 0.109(11) 0.069(10) 0.052(9) -0.031(8) 0.027(9) -0.003(9)
F111 0.104(11) 0.077(11) 0.083(10) -0.051(9) -0.035(9) -0.011(9)
F112 0.097(11) 0.024(8) 0.061(9) -0.023(7) 0.009(9) 0.000(8)
C217 0.032(3) 0.023(3) 0.034(3) 0.000(2) 0.004(2) 0.004(2)
C218 0.034(3) 0.025(3) 0.033(3) 0.001(2) 0.006(2) 0.005(2)
C219 0.037(3) 0.025(3) 0.033(3) 0.002(2) -0.003(2) -0.002(2)
C220 0.025(3) 0.028(3) 0.045(3) -0.001(2) 0.001(2) 0.000(2)
C221 0.029(3) 0.028(3) 0.033(3) 0.000(2) 0.005(2) 0.001(2)
C222 0.031(3) 0.022(2) 0.036(3) -0.005(2) -0.001(2) 0.000(2)
C223 0.034(3) 0.046(4) 0.045(4) -0.005(3) 0.000(3) -0.001(3)
F13 0.083(3) 0.156(4) 0.038(2) 0.017(2) -0.0141(19) -0.059(3)
F14 0.046(2) 0.132(3) 0.064(2) -0.019(2) -0.0187(18) -0.007(2)
F15 0.154(4) 0.061(3) 0.093(3) -0.044(2) -0.058(3) 0.022(3)
C224 0.034(3) 0.045(4) 0.046(4) -0.008(3) 0.008(3) -0.006(3)
F16 0.076(3) 0.105(3) 0.069(2) -0.029(2) 0.043(2) -0.046(2)
F17 0.173(5) 0.060(2) 0.098(3) -0.004(2) 0.090(3) 0.027(3)
F18 0.056(2) 0.208(5) 0.040(2) 0.017(3) 0.0123(19) -0.008(3)
C225 0.032(3) 0.023(3) 0.027(3) 0.003(2) -0.005(2) 0.002(2)
C226 0.030(3) 0.033(3) 0.034(3) -0.001(2) 0.004(2) 0.002(2)
C227 0.040(3) 0.033(3) 0.033(3) -0.005(2) -0.002(3) 0.003(2)
C228 0.042(3) 0.043(3) 0.033(3) -0.012(3) -0.002(3) 0.011(3)
C229 0.029(3) 0.043(3) 0.035(3) 0.002(3) 0.004(2) 0.004(3)
C230 0.031(3) 0.032(3) 0.034(3) 0.002(2) 0.000(2) -0.001(2)
C231 0.053(4) 0.029(3) 0.058(4) -0.005(3) 0.003(3) 0.010(3)
F19 0.086(3) 0.0319(19) 0.108(3) -0.0168(19) 0.018(2) 0.0107(18)
F20 0.073(3) 0.045(2) 0.164(4) -0.010(2) -0.051(3) -0.006(2)
F21 0.191(5) 0.045(2) 0.087(3) -0.017(2) 0.062(3) -0.048(3)
C232 0.040(4) 0.054(4) 0.057(4) -0.005(3) 0.012(3) 0.004(3)
F22 0.067(5) 0.097(6) 0.088(6) -0.025(5) 0.046(5) -0.034(5)
F23 0.074(5) 0.083(5) 0.105(7) 0.007(5) 0.056(5) 0.022(4)
F24 0.064(5) 0.195(10) 0.045(5) 0.052(6) 0.001(4) 0.012(6)
F124 0.042(5) 0.147(10) 0.074(6) 0.044(7) 0.002(5) -0.015(6)
F123 0.074(6) 0.111(7) 0.084(7) 0.035(6) 0.051(6) 0.013(6)
F122 0.111(8) 0.101(7) 0.053(6) -0.023(6) 0.052(6) -0.035(6)

loop_
_atom_type_symbol
_atom_type_description
_atom_type_scat_dispersion_real
_atom_type_scat_dispersion_imag
_atom_type_scat_source
C C 0.0033 0.0016 'International Tables Vol C Tables 4.2.6.8 and 6.1.1.4'
H H 0.0000 0.0000 'International Tables Vol C Tables 4.2.6.8 and 6.1.1.4'
B B 0.0013 0.0007 'International Tables Vol C Tables 4.2.6.8 and 6.1.1.4'
F F 0.0171 0.0103 'International Tables Vol C Tables 4.2.6.8 and 6.1.1.4'
P P 0.1023 0.0942 'International Tables Vol C Tables 4.2.6.8 and 6.1.1.4'
Rh Rh -1.1178 0.9187 'International Tables Vol C Tables 4.2.6.8 and 6.1.1.4'

loop_
_geom_angle_atom_site_label_1
_geom_angle_atom_site_label_2
_geom_angle_atom_site_label_3
_geom_angle
C1 Rh1 C3 62.9(2)
C1 Rh1 C2 37.26(19)
C3 Rh1 C2 38.0(2)
C1 Rh1 C4 62.63(19)
C3 Rh1 C4 36.91(19)
C2 Rh1 C4 62.4(2)
C1 Rh1 C5 37.82(19)
C3 Rh1 C5 62.7(2)
C2 Rh1 C5 62.8(2)
C4 Rh1 C5 37.56(18)
C1 Rh1 P2 96.39(15)
C3 Rh1 P2 136.39(17)
C2 Rh1 P2 102.19(16)
C4 Rh1 P2 158.98(14)
C5 Rh1 P2 124.06(15)
C1 Rh1 P1 141.49(14)
C3 Rh1 P1 126.74(17)
C2 Rh1 P1 163.87(15)
C4 Rh1 P1 102.05(14)
C5 Rh1 P1 108.07(14)
P2 Rh1 P1 93.94(6)
C1 Rh1 B1 165.6(2)
C3 Rh1 B1 102.7(2)
C2 Rh1 B1 130.4(2)
C4 Rh1 B1 106.5(2)
C5 Rh1 B1 137.9(2)
P2 Rh1 B1 94.34(19)
P1 Rh1 B1 46.70(16)
C1 Rh1 H1 141.7(10)
C3 Rh1 H1 92.4(16)
C2 Rh1 H1 105.5(11)
C4 Rh1 H1 115.2(17)
C5 Rh1 H1 152.6(17)
P2 Rh1 H1 81.6(16)
P1 Rh1 H1 76.5(9)
B1 Rh1 H1 31.5(8)
C2 C1 C5 108.7(5)
C2 C1 C6 127.1(5)
C5 C1 C6 123.0(5)
C2 C1 Rh1 71.8(3)
C5 C1 Rh1 72.1(3)
C6 C1 Rh1 131.7(4)
C1 C2 C3 107.6(5)
C1 C2 C7 127.0(5)
C3 C2 C7 124.6(5)
C1 C2 Rh1 70.9(3)
C3 C2 Rh1 70.5(3)
C7 C2 Rh1 132.4(4)
C4 C3 C2 108.3(5)
C4 C3 C8 126.4(5)
C2 C3 C8 125.0(5)
C4 C3 Rh1 72.6(3)
C2 C3 Rh1 71.6(3)
C8 C3 Rh1 127.3(4)
C3 C4 C5 108.8(5)
C3 C4 C9 123.0(5)
C5 C4 C9 127.4(5)
C3 C4 Rh1 70.5(3)
C5 C4 Rh1 71.3(3)
C9 C4 Rh1 132.5(4)
C4 C5 C1 106.7(4)
C4 C5 C10 127.8(5)
C1 C5 C10 124.4(5)
C4 C5 Rh1 71.2(3)
C1 C5 Rh1 70.1(3)
C10 C5 Rh1 133.1(4)
C1 C6 H6A 109.5
C1 C6 H6B 109.5
H6A C6 H6B 109.5
C1 C6 H6C 109.5
H6A C6 H6C 109.5
H6B C6 H6C 109.5
C2 C7 H7A 109.5
C2 C7 H7B 109.5
H7A C7 H7B 109.5
C2 C7 H7C 109.5
H7A C7 H7C 109.5
H7B C7 H7C 109.5
C3 C8 H8A 109.5
C3 C8 H8B 109.5
H8A C8 H8B 109.5
C3 C8 H8C 109.5
H8A C8 H8C 109.5
H8B C8 H8C 109.5
C4 C9 H9A 109.5
C4 C9 H9B 109.5
H9A C9 H9B 109.5
C4 C9 H9C 109.5
H9A C9 H9C 109.5
H9B C9 H9C 109.5
C5 C10 H10A 109.5
C5 C10 H10B 109.5
H10A C10 H10B 109.5
C5 C10 H10C 109.5
H10A C10 H10C 109.5
H10B C10 H10C 109.5
P1 B1 Rh1 63.19(19)
P1 B1 H1 96.1(11)
Rh1 B1 H1 35.1(9)
P1 B1 H2 111(2)
Rh1 B1 H2 106(2)
H1 B1 H2 106(3)
P1 B1 H3 116(2)
Rh1 B1 H3 121(2)
H1 B1 H3 97(3)
H2 B1 H3 124(3)
C11 P1 C17 110.0(2)
C11 P1 B1 109.3(3)
C17 P1 B1 118.3(3)
C11 P1 Rh1 120.08(16)
C17 P1 Rh1 122.60(17)
B1 P1 Rh1 70.1(2)
C16 C11 C12 110.6(4)
C16 C11 P1 112.6(3)
C12 C11 P1 118.7(3)
C16 C11 H11 104.5
C12 C11 H11 104.5
P1 C11 H11 104.5
C13 C12 C11 110.7(4)
C13 C12 H12A 109.5
C11 C12 H12A 109.5
C13 C12 H12B 109.5
C11 C12 H12B 109.5
H12A C12 H12B 108.1
C12 C13 C14 112.1(5)
C12 C13 H13A 109.2
C14 C13 H13A 109.2
C12 C13 H13B 109.2
C14 C13 H13B 109.2
H13A C13 H13B 107.9
C13 C14 C15 111.0(5)
C13 C14 H14A 109.4
C15 C14 H14A 109.4
C13 C14 H14B 109.4
C15 C14 H14B 109.4
H14A C14 H14B 108.0
C14 C15 C16 111.2(5)
C14 C15 H15A 109.4
C16 C15 H15A 109.4
C14 C15 H15B 109.4
C16 C15 H15B 109.4
H15A C15 H15B 108.0
C11 C16 C15 110.9(4)
C11 C16 H16A 109.5
C15 C16 H16A 109.5
C11 C16 H16B 109.5
C15 C16 H16B 109.5
H16A C16 H16B 108.1
C18 C17 C22 110.4(4)
C18 C17 P1 114.3(3)
C22 C17 P1 113.9(3)
C18 C17 H17 105.8
C22 C17 H17 105.8
P1 C17 H17 105.8
C19 C18 C17 111.1(5)
C19 C18 H18A 109.4
C17 C18 H18A 109.4
C19 C18 H18B 109.4
C17 C18 H18B 109.4
H18A C18 H18B 108.0
C20 C19 C18 110.3(5)
C20 C19 H19A 109.6
C18 C19 H19A 109.6
C20 C19 H19B 109.6
C18 C19 H19B 109.6
H19A C19 H19B 108.1
C21 C20 C19 111.9(5)
C21 C20 H20A 109.2
C19 C20 H20A 109.2
C21 C20 H20B 109.2
C19 C20 H20B 109.2
H20A C20 H20B 107.9
C20 C21 C22 111.1(5)
C20 C21 H21A 109.4
C22 C21 H21A 109.4
C20 C21 H21B 109.4
C22 C21 H21B 109.4
H21A C21 H21B 108.0
C21 C22 C17 109.7(4)
C21 C22 H22A 109.7
C17 C22 H22A 109.7
C21 C22 H22B 109.7
C17 C22 H22B 109.7
H22A C22 H22B 108.2
C24 P2 C23 104.4(3)
C24 P2 C25 98.1(3)
C23 P2 C25 102.7(3)
C24 P2 Rh1 116.7(2)
C23 P2 Rh1 117.58(19)
C25 P2 Rh1 114.7(2)
P2 C23 H23A 109.5
P2 C23 H23B 109.5
H23A C23 H23B 109.5
P2 C23 H23C 109.5
H23A C23 H23C 109.5
H23B C23 H23C 109.5
P2 C24 H24A 109.5
P2 C24 H24B 109.5
H24A C24 H24B 109.5
P2 C24 H24C 109.5
H24A C24 H24C 109.5
H24B C24 H24C 109.5
P2 C25 H25A 109.5
P2 C25 H25B 109.5
H25A C25 H25B 109.5
P2 C25 H25C 109.5
H25A C25 H25C 109.5
H25B C25 H25C 109.5
C209 B200 C217 106.6(4)
C209 B200 C225 113.3(4)
C217 B200 C225 109.7(4)
C209 B200 C201 110.9(4)
C217 B200 C201 113.6(4)
C225 B200 C201 102.8(4)
C202 C201 C206 114.8(4)
C202 C201 B200 122.0(4)
C206 C201 B200 122.7(4)
C201 C202 C203 123.4(4)
C201 C202 H202 118.3
C203 C202 H202 118.3
C204 C203 C202 119.3(5)
C204 C203 C207 122.2(5)
C202 C203 C207 118.5(4)
C203 C204 C205 119.7(5)
C203 C204 H204 120.2
C205 C204 H204 120.2
C204 C205 C206 120.6(4)
C204 C205 C208 121.7(5)
C206 C205 C208 117.6(5)
C205 C206 C201 122.2(4)
C205 C206 H206 118.9
C201 C206 H206 118.9
F3 C207 F1 107.1(5)
F3 C207 F2 105.1(5)
F1 C207 F2 104.9(5)
F3 C207 C203 113.8(5)
F1 C207 C203 113.1(5)
F2 C207 C203 112.1(5)
F6 C208 F5 108.0(5)
F6 C208 F4 106.1(5)
F5 C208 F4 104.3(4)
F6 C208 C205 113.7(5)
F5 C208 C205 112.5(5)
F4 C208 C205 111.5(5)
C210 C209 C214 114.7(4)
C210 C209 B200 121.6(4)
C214 C209 B200 123.6(4)
C211 C210 C209 121.7(4)
C211 C210 H210 119.1
C209 C210 H210 119.1
C212 C211 C210 121.5(4)
C212 C211 C215 120.7(4)
C210 C211 C215 117.7(4)
C211 C212 C213 118.4(4)
C211 C212 H212 120.8
C213 C212 H212 120.8
C214 C213 C212 120.3(4)
C214 C213 C216 119.8(4)
C212 C213 C216 119.9(4)
C213 C214 C209 123.3(4)
C213 C214 H214 118.4
C209 C214 H214 118.4
F9 C215 F8 105.9(4)
F9 C215 F7 106.6(4)
F8 C215 F7 106.1(4)
F9 C215 C211 113.6(4)
F8 C215 C211 112.3(4)
F7 C215 C211 112.0(4)
F11 C216 F12 106.4(5)
F111 C216 F110 106.4(6)
F111 C216 F112 106.7(6)
F110 C216 F112 106.5(6)
F11 C216 F10 106.3(4)
F12 C216 F10 105.4(4)
F11 C216 C213 111.7(4)
F12 C216 C213 113.4(4)
F111 C216 C213 111.9(6)
F110 C216 C213 111.8(6)
F112 C216 C213 113.1(6)
F10 C216 C213 113.1(4)
C222 C217 C218 115.5(4)
C222 C217 B200 123.8(4)
C218 C217 B200 120.7(4)
C219 C218 C217 122.5(4)
C219 C218 H218 118.8
C217 C218 H218 118.8
C220 C219 C218 120.3(4)
C220 C219 C223 120.5(5)
C218 C219 C223 119.2(5)
C221 C220 C219 119.0(5)
C221 C220 H220 120.5
C219 C220 H220 120.5
C220 C221 C222 120.7(4)
C220 C221 C224 119.4(4)
C222 C221 C224 119.9(4)
C221 C222 C217 122.0(4)
C221 C222 H222 119.0
C217 C222 H222 119.0
F15 C223 F13 108.0(5)
F15 C223 F14 105.2(5)
F13 C223 F14 104.4(5)
F15 C223 C219 112.4(5)
F13 C223 C219 113.2(4)
F14 C223 C219 113.0(4)
F17 C224 F18 105.8(5)
F17 C224 F16 105.2(5)
F18 C224 F16 104.5(5)
F17 C224 C221 113.6(5)
F18 C224 C221 113.6(4)
F16 C224 C221 113.3(4)
C230 C225 C226 115.3(4)
C230 C225 B200 126.3(4)
C226 C225 B200 118.4(4)
C227 C226 C225 123.1(5)
C227 C226 H226 118.5
C225 C226 H226 118.5
C226 C227 C228 119.4(5)
C226 C227 C231 119.8(5)
C228 C227 C231 120.7(5)
C229 C228 C227 119.2(5)
C229 C228 H228 120.4
C227 C228 H228 120.4
C230 C229 C228 119.8(5)
C230 C229 C232 120.3(4)
C228 C229 C232 119.9(4)
C229 C230 C225 123.3(5)
C229 C230 H230 118.4
C225 C230 H230 118.4
F21 C231 F20 106.6(5)
F21 C231 F19 106.2(5)
F20 C231 F19 104.5(5)
F21 C231 C227 113.1(5)
F20 C231 C227 112.4(5)
F19 C231 C227 113.4(5)
F124 C232 F122 109.0(6)
F24 C232 F22 109.0(6)
F124 C232 F123 102.2(5)
F122 C232 F123 102.0(5)
F24 C232 F23 104.4(5)
F22 C232 F23 102.1(5)
F24 C232 C229 116.0(5)
F124 C232 C229 115.8(5)
F122 C232 C229 115.4(5)
F22 C232 C229 113.8(5)
F123 C232 C229 110.7(4)
F23 C232 C229 110.2(4)

loop_
_geom_bond_atom_site_label_1
_geom_bond_atom_site_label_2
_geom_bond_distance
Rh1 C1 2.228(5)
Rh1 C3 2.226(5)
Rh1 C2 2.240(5)
Rh1 C4 2.252(5)
Rh1 C5 2.253(5)
Rh1 P2 2.2878(16)
Rh1 P1 2.3425(14)
Rh1 B1 2.468(7)
Rh1 H1 1.547(19)
C1 C2 1.427(7)
C1 C5 1.452(7)
C1 C6 1.491(7)
C2 C3 1.453(8)
C2 C7 1.513(7)
C3 C4 1.418(7)
C3 C8 1.475(7)
C4 C5 1.451(7)
C4 C9 1.473(7)
C5 C10 1.494(7)
C6 H6A 0.9800
C6 H6B 0.9800
C6 H6C 0.9800
C7 H7A 0.9800
C7 H7B 0.9800
C7 H7C 0.9800
C8 H8A 0.9800
C8 H8B 0.9800
C8 H8C 0.9800
C9 H9A 0.9800
C9 H9B 0.9800
C9 H9C 0.9800
C10 H10A 0.9800
C10 H10B 0.9800
C10 H10C 0.9800
B1 P1 1.910(7)
B1 H1 1.405(19)
B1 H2 1.174(19)
B1 H3 1.150(19)
P1 C11 1.842(5)
P1 C17 1.844(5)
C11 C16 1.528(6)
C11 C12 1.527(7)
C11 H11 1.0000
C12 C13 1.515(7)
C12 H12A 0.9900
C12 H12B 0.9900
C13 C14 1.514(8)
C13 H13A 0.9900
C13 H13B 0.9900
C14 C15 1.523(8)
C14 H14A 0.9900
C14 H14B 0.9900
C15 C16 1.527(7)
C15 H15A 0.9900
C15 H15B 0.9900
C16 H16A 0.9900
C16 H16B 0.9900
C17 C18 1.530(7)
C17 C22 1.549(7)
C17 H17 1.0000
C18 C19 1.522(7)
C18 H18A 0.9900
C18 H18B 0.9900
C19 C20 1.520(8)
C19 H19A 0.9900
C19 H19B 0.9900
C20 C21 1.508(9)
C20 H20A 0.9900
C20 H20B 0.9900
C21 C22 1.539(8)
C21 H21A 0.9900
C21 H21B 0.9900
C22 H22A 0.9900
C22 H22B 0.9900
P2 C24 1.804(6)
P2 C23 1.807(6)
P2 C25 1.813(6)
C23 H23A 0.9800
C23 H23B 0.9800
C23 H23C 0.9800
C24 H24A 0.9800
C24 H24B 0.9800
C24 H24C 0.9800
C25 H25A 0.9800
C25 H25B 0.9800
C25 H25C 0.9800
B200 C209 1.623(7)
B200 C217 1.643(7)
B200 C225 1.648(7)
B200 C201 1.652(7)
C201 C202 1.391(6)
C201 C206 1.408(6)
C202 C203 1.411(7)
C202 H202 0.9500
C203 C204 1.368(7)
C203 C207 1.480(7)
C204 C205 1.374(7)
C204 H204 0.9500
C205 C206 1.395(7)
C205 C208 1.495(7)
C206 H206 0.9500
C207 F3 1.311(6)
C207 F1 1.317(6)
C207 F2 1.340(6)
C208 F6 1.284(6)
C208 F5 1.320(6)
C208 F4 1.361(6)
C209 C210 1.411(6)
C209 C214 1.408(6)
C210 C211 1.391(6)
C210 H210 0.9500
C211 C212 1.372(6)
C211 C215 1.499(7)
C212 C213 1.388(6)
C212 H212 0.9500
C213 C214 1.378(6)
C213 C216 1.497(7)
C214 H214 0.9500
C215 F9 1.327(5)
C215 F8 1.339(6)
C215 F7 1.341(6)
C216 F11 1.324(5)
C216 F12 1.312(5)
C216 F111 1.316(7)
C216 F110 1.315(7)
C216 F112 1.310(7)
C216 F10 1.320(5)
C217 C222 1.398(6)
C217 C218 1.403(6)
C218 C219 1.387(7)
C218 H218 0.9500
C219 C220 1.380(7)
C219 C223 1.492(7)
C220 C221 1.370(6)
C220 H220 0.9500
C221 C222 1.395(6)
C221 C224 1.488(7)
C222 H222 0.9500
C223 F15 1.293(6)
C223 F13 1.313(6)
C223 F14 1.331(6)
C224 F17 1.296(6)
C224 F18 1.316(6)
C224 F16 1.328(6)
C225 C230 1.382(6)
C225 C226 1.401(6)
C226 C227 1.386(6)
C226 H226 0.9500
C227 C228 1.393(7)
C227 C231 1.484(7)
C228 C229 1.377(7)
C228 H228 0.9500
C229 C230 1.391(6)
C229 C232 1.483(7)
C230 H230 0.9500
C231 F21 1.307(6)
C231 F20 1.315(6)
C231 F19 1.312(6)
C232 F24 1.275(6)
C232 F124 1.285(6)
C232 F122 1.301(6)
C232 F22 1.305(6)
C232 F123 1.363(6)
C232 F23 1.361(6)

loop_
_geom_torsion_atom_site_label_1
_geom_torsion_atom_site_label_2
_geom_torsion_atom_site_label_3
_geom_torsion_atom_site_label_4
_geom_torsion
C5 C1 C2 C3 1.8(6)
C6 C1 C2 C3 169.6(5)
Rh1 C1 C2 C3 -61.3(4)
C5 C1 C2 C7 -167.7(5)
C6 C1 C2 C7 0.2(9)
Rh1 C1 C2 C7 129.3(6)
C5 C1 C2 Rh1 63.0(4)
C6 C1 C2 Rh1 -129.1(6)
C1 C2 C3 C4 -2.2(6)
C7 C2 C3 C4 167.6(5)
Rh1 C2 C3 C4 -63.7(4)
C1 C2 C3 C8 -175.3(5)
C7 C2 C3 C8 -5.6(9)
Rh1 C2 C3 C8 123.1(6)
C1 C2 C3 Rh1 61.6(4)
C7 C2 C3 Rh1 -128.7(6)
C2 C3 C4 C5 1.8(6)
C8 C3 C4 C5 174.8(5)
Rh1 C3 C4 C5 -61.3(4)
C2 C3 C4 C9 -168.3(5)
C8 C3 C4 C9 4.7(9)
Rh1 C3 C4 C9 128.6(5)
C2 C3 C4 Rh1 63.1(4)
C8 C3 C4 Rh1 -123.9(6)
C3 C4 C5 C1 -0.7(6)
C9 C4 C5 C1 168.8(5)
Rh1 C4 C5 C1 -61.5(3)
C3 C4 C5 C10 -168.7(5)
C9 C4 C5 C10 0.8(9)
Rh1 C4 C5 C10 130.4(5)
C3 C4 C5 Rh1 60.8(4)
C9 C4 C5 Rh1 -129.6(5)
C2 C1 C5 C4 -0.7(6)
C6 C1 C5 C4 -169.2(5)
Rh1 C1 C5 C4 62.2(3)
C2 C1 C5 C10 167.9(5)
C6 C1 C5 C10 -0.6(8)
Rh1 C1 C5 C10 -129.2(5)
C2 C1 C5 Rh1 -62.9(4)
C6 C1 C5 Rh1 128.6(5)
C17 P1 C11 C16 57.5(4)
B1 P1 C11 C16 -74.0(4)
Rh1 P1 C11 C16 -151.7(3)
C17 P1 C11 C12 -73.9(4)
B1 P1 C11 C12 154.6(4)
Rh1 P1 C11 C12 76.9(4)
C16 C11 C12 C13 56.2(6)
P1 C11 C12 C13 -171.5(4)
C11 C12 C13 C14 -56.0(6)
C12 C13 C14 C15 55.3(7)
C13 C14 C15 C16 -55.0(7)
C12 C11 C16 C15 -56.5(6)
P1 C11 C16 C15 168.2(4)
C14 C15 C16 C11 56.0(6)
C11 P1 C17 C18 48.7(4)
B1 P1 C17 C18 175.2(4)
Rh1 P1 C17 C18 -101.3(4)
C11 P1 C17 C22 -79.6(4)
B1 P1 C17 C22 47.0(5)
Rh1 P1 C17 C22 130.4(3)
C22 C17 C18 C19 -57.3(6)
P1 C17 C18 C19 172.6(4)
C17 C18 C19 C20 56.8(7)
C18 C19 C20 C21 -56.7(7)
C19 C20 C21 C22 57.0(7)
C20 C21 C22 C17 -56.2(7)
C18 C17 C22 C21 56.3(6)
P1 C17 C22 C21 -173.5(4)
C209 B200 C201 C202 -34.1(6)
C217 B200 C201 C202 -154.2(4)
C225 B200 C201 C202 87.4(5)
C209 B200 C201 C206 154.8(4)
C217 B200 C201 C206 34.7(6)
C225 B200 C201 C206 -83.7(5)
C206 C201 C202 C203 -2.0(7)
B200 C201 C202 C203 -173.8(4)
C201 C202 C203 C204 2.1(7)
C201 C202 C203 C207 -179.6(5)
C202 C203 C204 C205 -1.6(7)
C207 C203 C204 C205 -179.8(5)
C203 C204 C205 C206 1.2(8)
C203 C204 C205 C208 178.7(5)
C204 C205 C206 C201 -1.3(7)
C208 C205 C206 C201 -178.9(5)
C202 C201 C206 C205 1.6(7)
B200 C201 C206 C205 173.3(4)
C204 C203 C207 F3 4.7(8)
C202 C203 C207 F3 -173.5(5)
C204 C203 C207 F1 127.3(5)
C202 C203 C207 F1 -51.0(7)
C204 C203 C207 F2 -114.4(6)
C202 C203 C207 F2 67.3(6)
C204 C205 C208 F6 -105.0(6)
C206 C205 C208 F6 72.6(7)
C204 C205 C208 F5 131.8(5)
C206 C205 C208 F5 -50.6(7)
C204 C205 C208 F4 14.9(7)
C206 C205 C208 F4 -167.5(5)
C217 B200 C209 C210 -86.6(5)
C225 B200 C209 C210 34.2(6)
C201 B200 C209 C210 149.2(4)
C217 B200 C209 C214 89.7(5)
C225 B200 C209 C214 -149.5(4)
C201 B200 C209 C214 -34.5(6)
C214 C209 C210 C211 3.4(6)
B200 C209 C210 C211 180.0(4)
C209 C210 C211 C212 -0.5(7)
C209 C210 C211 C215 176.5(4)
C210 C211 C212 C213 -2.2(7)
C215 C211 C212 C213 -179.1(4)
C211 C212 C213 C214 1.9(7)
C211 C212 C213 C216 -177.0(4)
C212 C213 C214 C209 1.3(7)
C216 C213 C214 C209 -179.9(4)
C210 C209 C214 C213 -3.8(7)
B200 C209 C214 C213 179.7(4)
C212 C211 C215 F9 -14.6(7)
C210 C211 C215 F9 168.4(4)
C212 C211 C215 F8 105.5(5)
C210 C211 C215 F8 -71.5(6)
C212 C211 C215 F7 -135.3(5)
C210 C211 C215 F7 47.7(6)
C214 C213 C216 F11 -90.5(6)
C212 C213 C216 F11 88.4(6)
C214 C213 C216 F12 29.7(7)
C212 C213 C216 F12 -151.4(6)
C214 C213 C216 F111 80.5(15)
C212 C213 C216 F111 -100.6(15)
C214 C213 C216 F110 -38.7(14)
C212 C213 C216 F110 140.2(14)
C214 C213 C216 F112 -158.9(14)
C212 C213 C216 F112 20.0(14)
C214 C213 C216 F10 149.7(6)
C212 C213 C216 F10 -31.4(7)
C209 B200 C217 C222 -91.3(5)
C225 B200 C217 C222 145.6(4)
C201 B200 C217 C222 31.2(6)
C209 B200 C217 C218 87.3(5)
C225 B200 C217 C218 -35.8(6)
C201 B200 C217 C218 -150.2(4)
C222 C217 C218 C219 -1.4(7)
B200 C217 C218 C219 179.9(4)
C217 C218 C219 C220 0.5(7)
C217 C218 C219 C223 -176.7(4)
C218 C219 C220 C221 0.6(7)
C223 C219 C220 C221 177.8(4)
C219 C220 C221 C222 -0.7(7)
C219 C220 C221 C224 178.9(4)
C220 C221 C222 C217 -0.3(7)
C224 C221 C222 C217 -179.9(4)
C218 C217 C222 C221 1.3(6)
B200 C217 C222 C221 180.0(4)
C220 C219 C223 F15 -96.2(6)
C218 C219 C223 F15 81.0(6)
C220 C219 C223 F13 141.1(5)
C218 C219 C223 F13 -41.7(7)
C220 C219 C223 F14 22.7(7)
C218 C219 C223 F14 -160.1(5)
C220 C221 C224 F17 -86.6(6)
C222 C221 C224 F17 92.9(6)
C220 C221 C224 F18 152.4(5)
C222 C221 C224 F18 -28.1(7)
C220 C221 C224 F16 33.4(7)
C222 C221 C224 F16 -147.1(5)
C209 B200 C225 C230 25.3(7)
C217 B200 C225 C230 144.4(4)
C201 B200 C225 C230 -94.4(5)
C209 B200 C225 C226 -157.9(4)
C217 B200 C225 C226 -38.8(6)
C201 B200 C225 C226 82.4(5)
C230 C225 C226 C227 -1.4(7)
B200 C225 C226 C227 -178.5(4)
C225 C226 C227 C228 -0.3(7)
C225 C226 C227 C231 -178.1(5)
C226 C227 C228 C229 1.2(7)
C231 C227 C228 C229 179.0(5)
C227 C228 C229 C230 -0.4(7)
C227 C228 C229 C232 -179.3(4)
C228 C229 C230 C225 -1.4(7)
C232 C229 C230 C225 177.5(4)
C226 C225 C230 C229 2.2(7)
B200 C225 C230 C229 179.1(4)
C226 C227 C231 F21 -33.6(7)
C228 C227 C231 F21 148.6(5)
C226 C227 C231 F20 87.2(6)
C228 C227 C231 F20 -90.6(6)
C226 C227 C231 F19 -154.7(5)
C228 C227 C231 F19 27.5(7)
C230 C229 C232 F24 -97.2(9)
C228 C229 C232 F24 81.7(9)
C230 C229 C232 F124 73.3(9)
C228 C229 C232 F124 -107.8(9)
C230 C229 C232 F122 -157.6(9)
C228 C229 C232 F122 21.2(9)
C230 C229 C232 F22 30.6(8)
C228 C229 C232 F22 -150.5(7)
C230 C229 C232 F123 -42.4(8)
C228 C229 C232 F123 136.5(8)
C230 C229 C232 F23 144.6(7)
C228 C229 C232 F23 -36.6(7)
